data_7056233
loop_
_publ_author_name
'Bouhachicha, M.'
'Ngo Ndimba, A.'
'Roisnel, T.'
'Lalli, C.'
'Argouarch, G.'

_publ_section_title
;
 Pure phosphotriesters as versatile ligands in transition metal catalysis:
 efficient hydrosilylation of ketones and diethylzinc addition to
 aldehydes
;
_journal_name_full 'New J. Chem.'
_journal_paper_doi 10.1039/C7NJ00566K
_journal_year 2017
_chemical_compound_source 'synthesis as described'
_chemical_formula_moiety 'C36 H24 O8 P2'
_chemical_formula_sum 'C36 H24 O8 P2'
_chemical_formula_weight 646.49
_chemical_name_systematic
;
 ?
;
_space_group_crystal_system triclinic
_space_group_IT_number 2
_space_group_name_Hall '-P 1'
_space_group_name_H-M_alt 'P -1'
_symmetry_space_group_name_Hall '-P 1'
_symmetry_space_group_name_H-M 'P -1'
_atom_sites_solution_hydrogens geom
_audit_update_record
;
2017-01-11 deposited with the CCDC.
2017-05-24 downloaded from the CCDC.
;
_cell_angle_alpha 63.248(2)
_cell_angle_beta 75.096(2)
_cell_angle_gamma 88.790(2)
_cell_formula_units_Z 2
_cell_length_a 11.0531(5)
_cell_length_b 12.0593(6)
_cell_length_c 12.8518(7)
_cell_measurement_reflns_used 9876
_cell_measurement_temperature 150
_cell_measurement_theta_max 27.48
_cell_measurement_theta_min 3.01
_cell_measurement_wavelength 0.71073
_cell_volume 1469.31(13)
_computing_cell_refinement 'APEX3 (Bruker, 2015); SAINT (Bruker, 2014)'
_computing_data_collection 'SAINT (Bruker, 2014)'
_computing_data_reduction 'SAINT (Bruker, 2014)'
_computing_molecular_graphics 'SXGRAPH (Farrugia, 1999), Mercury (CSD, 2014)'
_computing_publication_material 'CRYSCALC (T. Roisnel, local program, 2016)'
_computing_structure_refinement 'SHELXL-2016/6 (Sheldrick, 2016)'
_computing_structure_solution 'SIR97 (ALtomare et al., 1999)'
_diffrn_ambient_temperature 150
_diffrn_detector '(CMOS) PHOTON 100'
_diffrn_measured_fraction_theta_full 0.996
_diffrn_measured_fraction_theta_max 0.995
_diffrn_measurement_device_type 'D8 VENTURE Bruker AXS'
_diffrn_measurement_method 'rotation images'
_diffrn_radiation_monochromator 'multilayer monochromator'
_diffrn_radiation_probe x-ray
_diffrn_radiation_source 'Incoatec microfocus sealed tube'
_diffrn_radiation_type MoK\a
_diffrn_radiation_wavelength 0.71073
_diffrn_reflns_av_R_equivalents 0.0408
_diffrn_reflns_av_unetI/netI 0.0308
_diffrn_reflns_limit_h_max 14
_diffrn_reflns_limit_h_min -13
_diffrn_reflns_limit_k_max 15
_diffrn_reflns_limit_k_min -15
_diffrn_reflns_limit_l_max 16
_diffrn_reflns_limit_l_min -16
_diffrn_reflns_number 29375
_diffrn_reflns_theta_full 25.242
_diffrn_reflns_theta_max 27.524
_diffrn_reflns_theta_min 3.010
_exptl_absorpt_coefficient_mu 0.205
_exptl_absorpt_correction_T_max 0.980
_exptl_absorpt_correction_T_min 0.930
_exptl_absorpt_correction_type multi-scan
_exptl_absorpt_process_details
;
  [Sheldrick, G.M. (2014). SADABS Bruker AXS Inc., Madison, Wisconsin, USA]
;
_exptl_crystal_colour colourless
_exptl_crystal_density_diffrn 1.461
_exptl_crystal_description prism
_exptl_crystal_F_000 668
_exptl_crystal_size_max 0.250
_exptl_crystal_size_mid 0.180
_exptl_crystal_size_min 0.100
_refine_diff_density_max 0.306
_refine_diff_density_min -0.440
_refine_diff_density_rms 0.053
_refine_ls_extinction_method none
_refine_ls_goodness_of_fit_ref 1.033
_refine_ls_hydrogen_treatment constr
_refine_ls_matrix_type full
_refine_ls_number_parameters 415
_refine_ls_number_reflns 6741
_refine_ls_number_restraints 0
_refine_ls_restrained_S_all 1.033
_refine_ls_R_factor_all 0.0472
_refine_ls_R_factor_gt 0.0349
_refine_ls_shift/su_max 0.003
_refine_ls_shift/su_mean 0.000
_refine_ls_structure_factor_coef Fsqd
_refine_ls_weighting_details 'w=1/[\s^2^(Fo^2^)+(0.0502P)^2^+0.6014P] where P=(Fo^2^+2Fc^2^)/3'
_refine_ls_weighting_scheme calc
_refine_ls_wR_factor_gt 0.0894
_refine_ls_wR_factor_ref 0.0962
_reflns_number_gt 5591
_reflns_number_total 6741
_reflns_threshold_expression >2sigma(I)
_cod_data_source_file c7nj00566k2.cif
_cod_data_source_block GA301
_cod_database_code 7056233

loop_
_space_group_symop_operation_xyz
'x, y, z'
'-x, -y, -z'

loop_
_atom_site_label
_atom_site_type_symbol
_atom_site_fract_x
_atom_site_fract_y
_atom_site_fract_z
_atom_site_U_iso_or_equiv
_atom_site_adp_type
_atom_site_occupancy
_atom_site_site_symmetry_order
_atom_site_calc_flag
_atom_site_refinement_flags_posn
_atom_site_refinement_flags_adp
C1 C 0.34477(13) 0.46956(13) 0.31944(12) 0.0144(3) Uani 1 1 d . .
C2 C 0.38368(15) 0.56852(14) 0.33647(14) 0.0199(3) Uani 1 1 d . .
H2 H 0.468448 0.579529 0.336685 0.024 Uiso 1 1 calc R U
C3 C 0.30059(17) 0.65058(15) 0.35300(15) 0.0240(3) Uani 1 1 d . .
H3 H 0.328355 0.716827 0.365046 0.029 Uiso 1 1 calc R U
C4 C 0.17674(17) 0.63599(15) 0.35197(15) 0.0255(4) Uani 1 1 d . .
H4 H 0.120198 0.693239 0.361754 0.031 Uiso 1 1 calc R U
C5 C 0.13555(15) 0.53812(15) 0.33671(14) 0.0220(3) Uani 1 1 d . .
H5 H 0.050691 0.527156 0.336711 0.026 Uiso 1 1 calc R U
C6 C 0.21978(14) 0.45644(13) 0.32144(13) 0.0153(3) Uani 1 1 d . .
O6 O 0.17306(10) 0.35172(10) 0.31612(9) 0.0177(2) Uani 1 1 d . .
O7 O 0.23378(11) 0.45906(10) 0.08269(10) 0.0222(2) Uani 1 1 d . .
O8 O 0.23444(9) 0.22677(10) 0.20209(9) 0.0166(2) Uani 1 1 d . .
C10 C 0.17737(13) 0.10690(14) 0.29439(13) 0.0155(3) Uani 1 1 d . .
C11 C 0.23705(14) 0.04151(15) 0.38242(14) 0.0204(3) Uani 1 1 d . .
H11 H 0.312015 0.077836 0.383232 0.024 Uiso 1 1 calc R U
C12 C 0.18540(16) -0.07861(16) 0.46996(15) 0.0241(3) Uani 1 1 d . .
H12 H 0.224477 -0.124805 0.532162 0.029 Uiso 1 1 calc R U
C13 C 0.07708(15) -0.13126(15) 0.46688(14) 0.0215(3) Uani 1 1 d . .
H13 H 0.042973 -0.214010 0.526251 0.026 Uiso 1 1 calc R U
C14 C 0.01812(14) -0.06404(14) 0.37777(13) 0.0187(3) Uani 1 1 d . .
H14 H -0.056353 -0.101028 0.376798 0.022 Uiso 1 1 calc R U
C15 C 0.06711(14) 0.05777(14) 0.28916(13) 0.0157(3) Uani 1 1 d . .
C16 C 0.00534(13) 0.13068(14) 0.19311(13) 0.0162(3) Uani 1 1 d . .
C17 C -0.03891(14) 0.07536(15) 0.13275(14) 0.0198(3) Uani 1 1 d . .
H17 H -0.031239 -0.010526 0.155316 0.024 Uiso 1 1 calc R U
C18 C -0.09358(15) 0.14381(16) 0.04084(15) 0.0238(3) Uani 1 1 d . .
H18 H -0.121949 0.104954 0.000143 0.029 Uiso 1 1 calc R U
C19 C -0.10728(15) 0.26881(16) 0.00765(14) 0.0231(3) Uani 1 1 d . .
H19 H -0.144949 0.315351 -0.055588 0.028 Uiso 1 1 calc R U
C20 C -0.06579(14) 0.32614(15) 0.06708(14) 0.0199(3) Uani 1 1 d . .
H20 H -0.075663 0.411445 0.045870 0.024 Uiso 1 1 calc R U
C21 C -0.00996(13) 0.25620(14) 0.15753(13) 0.0163(3) Uani 1 1 d . .
O22 O 0.02731(9) 0.31352(10) 0.22111(9) 0.0174(2) Uani 1 1 d . .
C31 C 0.43513(13) 0.38356(13) 0.29738(13) 0.0146(3) Uani 1 1 d . .
C32 C 0.48815(14) 0.39860(14) 0.18002(13) 0.0183(3) Uani 1 1 d . .
H32 H 0.465447 0.463628 0.113833 0.022 Uiso 1 1 calc R U
C33 C 0.57322(15) 0.32015(15) 0.15884(14) 0.0214(3) Uani 1 1 d . .
H33 H 0.608968 0.332161 0.078435 0.026 Uiso 1 1 calc R U
C34 C 0.60638(14) 0.22419(15) 0.25453(14) 0.0207(3) Uani 1 1 d . .
H34 H 0.664260 0.170071 0.239782 0.025 Uiso 1 1 calc R U
C35 C 0.55497(14) 0.20708(14) 0.37210(14) 0.0193(3) Uani 1 1 d . .
H35 H 0.576739 0.141143 0.438327 0.023 Uiso 1 1 calc R U
C36 C 0.47162(14) 0.28762(14) 0.39108(13) 0.0154(3) Uani 1 1 d . .
O37 O 0.42494(11) 0.27776(10) 0.50799(9) 0.0199(2) Uani 1 1 d . .
O38 O 0.31814(11) 0.05308(10) 0.60150(10) 0.0211(2) Uani 1 1 d . .
O39 O 0.23050(9) 0.20142(10) 0.68218(9) 0.0165(2) Uani 1 1 d . .
C40 C 0.24227(13) 0.29064(14) 0.72279(13) 0.0163(3) Uani 1 1 d . .
C41 C 0.20779(14) 0.40752(15) 0.65901(15) 0.0221(3) Uani 1 1 d . .
H41 H 0.183153 0.428044 0.587437 0.027 Uiso 1 1 calc R U
C42 C 0.20986(16) 0.49484(16) 0.70180(17) 0.0288(4) Uani 1 1 d . .
H42 H 0.186868 0.576075 0.659152 0.035 Uiso 1 1 calc R U
C43 C 0.24544(16) 0.46312(16) 0.80643(17) 0.0276(4) Uani 1 1 d . .
H43 H 0.245710 0.522416 0.836079 0.033 Uiso 1 1 calc R U
C44 C 0.28060(15) 0.34569(16) 0.86816(15) 0.0230(3) Uani 1 1 d . .
H44 H 0.305253 0.325554 0.939644 0.028 Uiso 1 1 calc R U
C45 C 0.28060(13) 0.25562(14) 0.82731(13) 0.0168(3) Uani 1 1 d . .
C46 C 0.31737(13) 0.12944(14) 0.89364(13) 0.0163(3) Uani 1 1 d . .
C47 C 0.28067(15) 0.06622(16) 1.02073(14) 0.0215(3) Uani 1 1 d . .
H47 H 0.232465 0.105644 1.064520 0.026 Uiso 1 1 calc R U
C48 C 0.31305(16) -0.05206(16) 1.08366(14) 0.0258(4) Uani 1 1 d . .
H48 H 0.286055 -0.093424 1.169796 0.031 Uiso 1 1 calc R U
C49 C 0.38478(16) -0.11076(16) 1.02174(15) 0.0254(4) Uani 1 1 d . .
H49 H 0.406242 -0.192497 1.065203 0.031 Uiso 1 1 calc R U
C50 C 0.42523(15) -0.04930(15) 0.89546(14) 0.0210(3) Uani 1 1 d . .
H50 H 0.475857 -0.087791 0.851981 0.025 Uiso 1 1 calc R U
C51 C 0.39065(13) 0.06823(14) 0.83460(13) 0.0159(3) Uani 1 1 d . .
O52 O 0.44024(9) 0.13267(10) 0.70698(9) 0.0170(2) Uani 1 1 d . .
P1 P 0.17312(4) 0.34862(4) 0.19459(3) 0.01518(9) Uani 1 1 d . .
P2 P 0.35091(4) 0.15573(3) 0.62240(3) 0.01461(9) Uani 1 1 d . .

loop_
_atom_site_aniso_label
_atom_site_aniso_U_11
_atom_site_aniso_U_22
_atom_site_aniso_U_33
_atom_site_aniso_U_23
_atom_site_aniso_U_13
_atom_site_aniso_U_12
C1 0.0177(7) 0.0129(7) 0.0111(6) -0.0049(5) -0.0029(5) 0.0012(5)
C2 0.0218(8) 0.0179(7) 0.0198(7) -0.0087(6) -0.0052(6) -0.0028(6)
C3 0.0369(9) 0.0139(7) 0.0230(8) -0.0104(6) -0.0074(7) -0.0004(6)
C4 0.0350(9) 0.0189(8) 0.0260(8) -0.0132(7) -0.0092(7) 0.0117(7)
C5 0.0203(7) 0.0243(8) 0.0239(8) -0.0121(7) -0.0084(6) 0.0067(6)
C6 0.0208(7) 0.0126(7) 0.0139(7) -0.0069(6) -0.0055(6) 0.0006(5)
O6 0.0220(5) 0.0162(5) 0.0162(5) -0.0085(4) -0.0049(4) -0.0025(4)
O7 0.0259(6) 0.0213(6) 0.0173(5) -0.0068(5) -0.0061(4) -0.0016(5)
O8 0.0139(5) 0.0174(5) 0.0191(5) -0.0099(4) -0.0024(4) -0.0008(4)
C10 0.0163(7) 0.0166(7) 0.0151(7) -0.0096(6) -0.0022(5) 0.0011(5)
C11 0.0182(7) 0.0263(8) 0.0234(8) -0.0158(7) -0.0086(6) 0.0044(6)
C12 0.0282(8) 0.0267(9) 0.0208(8) -0.0109(7) -0.0127(7) 0.0093(7)
C13 0.0256(8) 0.0178(8) 0.0185(7) -0.0074(6) -0.0037(6) 0.0040(6)
C14 0.0186(7) 0.0192(8) 0.0198(7) -0.0105(6) -0.0045(6) 0.0011(6)
C15 0.0168(7) 0.0175(7) 0.0162(7) -0.0106(6) -0.0050(6) 0.0032(6)
C16 0.0130(6) 0.0193(7) 0.0161(7) -0.0083(6) -0.0031(5) -0.0009(5)
C17 0.0184(7) 0.0211(8) 0.0237(8) -0.0132(7) -0.0063(6) -0.0003(6)
C18 0.0210(8) 0.0319(9) 0.0250(8) -0.0166(7) -0.0101(6) 0.0005(7)
C19 0.0187(7) 0.0303(9) 0.0208(8) -0.0096(7) -0.0100(6) 0.0019(6)
C20 0.0161(7) 0.0202(8) 0.0204(7) -0.0072(6) -0.0045(6) 0.0011(6)
C21 0.0133(7) 0.0209(7) 0.0171(7) -0.0112(6) -0.0032(5) -0.0005(5)
O22 0.0168(5) 0.0193(5) 0.0217(5) -0.0134(5) -0.0069(4) 0.0028(4)
C31 0.0140(7) 0.0139(7) 0.0167(7) -0.0076(6) -0.0042(5) 0.0008(5)
C32 0.0206(7) 0.0179(7) 0.0152(7) -0.0067(6) -0.0048(6) 0.0015(6)
C33 0.0229(8) 0.0227(8) 0.0169(7) -0.0108(6) 0.0005(6) -0.0001(6)
C34 0.0186(7) 0.0190(8) 0.0251(8) -0.0131(7) -0.0014(6) 0.0025(6)
C35 0.0195(7) 0.0169(7) 0.0202(7) -0.0066(6) -0.0075(6) 0.0037(6)
C36 0.0178(7) 0.0162(7) 0.0123(6) -0.0071(6) -0.0030(5) -0.0005(5)
O37 0.0299(6) 0.0165(5) 0.0124(5) -0.0069(4) -0.0040(4) 0.0008(4)
O38 0.0296(6) 0.0184(6) 0.0193(5) -0.0107(5) -0.0090(5) 0.0016(4)
O39 0.0165(5) 0.0199(5) 0.0177(5) -0.0110(4) -0.0076(4) 0.0027(4)
C40 0.0139(7) 0.0185(7) 0.0182(7) -0.0112(6) -0.0017(5) 0.0005(5)
C41 0.0194(7) 0.0227(8) 0.0239(8) -0.0103(7) -0.0064(6) 0.0063(6)
C42 0.0270(9) 0.0196(8) 0.0375(10) -0.0129(7) -0.0059(7) 0.0069(7)
C43 0.0242(8) 0.0268(9) 0.0386(10) -0.0232(8) -0.0038(7) 0.0025(7)
C44 0.0198(8) 0.0300(9) 0.0258(8) -0.0195(7) -0.0040(6) 0.0003(6)
C45 0.0127(7) 0.0211(8) 0.0164(7) -0.0099(6) -0.0011(5) -0.0002(6)
C46 0.0154(7) 0.0204(7) 0.0151(7) -0.0087(6) -0.0064(6) -0.0009(6)
C47 0.0192(7) 0.0304(9) 0.0158(7) -0.0110(7) -0.0053(6) -0.0027(6)
C48 0.0259(8) 0.0297(9) 0.0164(7) -0.0039(7) -0.0093(6) -0.0065(7)
C49 0.0287(9) 0.0199(8) 0.0253(8) -0.0032(7) -0.0171(7) -0.0013(7)
C50 0.0223(8) 0.0213(8) 0.0240(8) -0.0108(7) -0.0130(6) 0.0035(6)
C51 0.0156(7) 0.0199(7) 0.0137(7) -0.0074(6) -0.0068(5) -0.0002(6)
O52 0.0164(5) 0.0225(5) 0.0138(5) -0.0094(4) -0.0048(4) 0.0035(4)
P1 0.01640(18) 0.01576(19) 0.01472(18) -0.00791(15) -0.00460(14) -0.00030(14)
P2 0.01837(19) 0.01496(19) 0.01238(17) -0.00711(15) -0.00578(14) 0.00239(14)

loop_
_atom_type_symbol
_atom_type_description
_atom_type_scat_dispersion_real
_atom_type_scat_dispersion_imag
_atom_type_scat_source
C C 0.0033 0.0016 'International Tables Vol C Tables 4.2.6.8 and 6.1.1.4'
H H 0.0000 0.0000 'International Tables Vol C Tables 4.2.6.8 and 6.1.1.4'
O O 0.0106 0.0060 'International Tables Vol C Tables 4.2.6.8 and 6.1.1.4'
P P 0.1023 0.0942 'International Tables Vol C Tables 4.2.6.8 and 6.1.1.4'

loop_
_geom_angle_atom_site_label_1
_geom_angle_atom_site_label_2
_geom_angle_atom_site_label_3
_geom_angle
C6 C1 C2 117.29(13)
C6 C1 C31 121.48(13)
C2 C1 C31 121.22(13)
C3 C2 C1 121.09(14)
C3 C2 H2 119.5
C1 C2 H2 119.5
C2 C3 C4 119.98(14)
C2 C3 H3 120.0
C4 C3 H3 120.0
C5 C4 C3 120.06(15)
C5 C4 H4 120.0
C3 C4 H4 120.0
C4 C5 C6 119.06(15)
C4 C5 H5 120.5
C6 C5 H5 120.5
C5 C6 C1 122.50(14)
C5 C6 O6 117.91(13)
C1 C6 O6 119.44(13)
C6 O6 P1 124.16(9)
C10 O8 P1 121.08(9)
C11 C10 C15 122.92(14)
C11 C10 O8 118.04(13)
C15 C10 O8 118.96(13)
C10 C11 C12 118.62(14)
C10 C11 H11 120.7
C12 C11 H11 120.7
C13 C12 C11 120.19(15)
C13 C12 H12 119.9
C11 C12 H12 119.9
C12 C13 C14 120.42(15)
C12 C13 H13 119.8
C14 C13 H13 119.8
C13 C14 C15 120.70(14)
C13 C14 H14 119.7
C15 C14 H14 119.7
C10 C15 C14 117.15(13)
C10 C15 C16 121.52(13)
C14 C15 C16 121.32(13)
C21 C16 C17 117.04(14)
C21 C16 C15 122.20(13)
C17 C16 C15 120.76(14)
C18 C17 C16 121.01(15)
C18 C17 H17 119.5
C16 C17 H17 119.5
C17 C18 C19 120.41(15)
C17 C18 H18 119.8
C19 C18 H18 119.8
C18 C19 C20 119.98(15)
C18 C19 H19 120.0
C20 C19 H19 120.0
C21 C20 C19 118.52(15)
C21 C20 H20 120.7
C19 C20 H20 120.7
C20 C21 C16 123.04(14)
C20 C21 O22 118.26(13)
C16 C21 O22 118.61(13)
C21 O22 P1 118.10(9)
C36 C31 C32 117.41(13)
C36 C31 C1 121.85(13)
C32 C31 C1 120.73(13)
C33 C32 C31 120.98(14)
C33 C32 H32 119.5
C31 C32 H32 119.5
C32 C33 C34 120.19(14)
C32 C33 H33 119.9
C34 C33 H33 119.9
C33 C34 C35 120.00(14)
C33 C34 H34 120.0
C35 C34 H34 120.0
C36 C35 C34 118.89(14)
C36 C35 H35 120.6
C34 C35 H35 120.6
C35 C36 C31 122.51(13)
C35 C36 O37 120.02(13)
C31 C36 O37 117.41(13)
C36 O37 P2 123.99(9)
C40 O39 P2 120.80(9)
C41 C40 C45 123.33(14)
C41 C40 O39 117.20(13)
C45 C40 O39 119.37(13)
C40 C41 C42 118.56(15)
C40 C41 H41 120.7
C42 C41 H41 120.7
C43 C42 C41 119.91(16)
C43 C42 H42 120.0
C41 C42 H42 120.0
C44 C43 C42 120.41(15)
C44 C43 H43 119.8
C42 C43 H43 119.8
C43 C44 C45 121.29(15)
C43 C44 H44 119.4
C45 C44 H44 119.4
C40 C45 C44 116.47(14)
C40 C45 C46 122.06(13)
C44 C45 C46 121.45(14)
C51 C46 C47 116.62(14)
C51 C46 C45 122.51(13)
C47 C46 C45 120.87(14)
C48 C47 C46 121.45(15)
C48 C47 H47 119.3
C46 C47 H47 119.3
C47 C48 C49 120.30(15)
C47 C48 H48 119.9
C49 C48 H48 119.9
C48 C49 C50 119.68(15)
C48 C49 H49 120.2
C50 C49 H49 120.2
C51 C50 C49 118.95(15)
C51 C50 H50 120.5
C49 C50 H50 120.5
C50 C51 C46 122.98(14)
C50 C51 O52 118.01(13)
C46 C51 O52 118.83(13)
C51 O52 P2 120.10(9)
O7 P1 O8 112.25(6)
O7 P1 O6 116.26(6)
O8 P1 O6 105.43(6)
O7 P1 O22 117.23(6)
O8 P1 O22 104.31(6)
O6 P1 O22 99.73(6)
O38 P2 O37 116.91(6)
O38 P2 O39 111.81(6)
O37 P2 O39 104.70(6)
O38 P2 O52 117.81(6)
O37 P2 O52 99.57(6)
O39 P2 O52 104.30(5)

loop_
_geom_bond_atom_site_label_1
_geom_bond_atom_site_label_2
_geom_bond_distance
C1 C6 1.386(2)
C1 C2 1.401(2)
C1 C31 1.4928(19)
C2 C3 1.385(2)
C2 H2 0.9500
C3 C4 1.388(2)
C3 H3 0.9500
C4 C5 1.384(2)
C4 H4 0.9500
C5 C6 1.385(2)
C5 H5 0.9500
C6 O6 1.4106(17)
O6 P1 1.5789(11)
O7 P1 1.4522(11)
O8 C10 1.4159(17)
O8 P1 1.5786(11)
C10 C11 1.377(2)
C10 C15 1.396(2)
C11 C12 1.388(2)
C11 H11 0.9500
C12 C13 1.385(2)
C12 H12 0.9500
C13 C14 1.385(2)
C13 H13 0.9500
C14 C15 1.399(2)
C14 H14 0.9500
C15 C16 1.481(2)
C16 C21 1.391(2)
C16 C17 1.400(2)
C17 C18 1.382(2)
C17 H17 0.9500
C18 C19 1.386(2)
C18 H18 0.9500
C19 C20 1.393(2)
C19 H19 0.9500
C20 C21 1.381(2)
C20 H20 0.9500
C21 O22 1.4173(17)
O22 P1 1.5840(11)
C31 C36 1.388(2)
C31 C32 1.398(2)
C32 C33 1.384(2)
C32 H32 0.9500
C33 C34 1.385(2)
C33 H33 0.9500
C34 C35 1.390(2)
C34 H34 0.9500
C35 C36 1.383(2)
C35 H35 0.9500
C36 O37 1.4074(17)
O37 P2 1.5751(11)
O38 P2 1.4505(11)
O39 C40 1.4118(17)
O39 P2 1.5778(11)
C40 C41 1.379(2)
C40 C45 1.392(2)
C41 C42 1.393(2)
C41 H41 0.9500
C42 C43 1.383(3)
C42 H42 0.9500
C43 C44 1.382(2)
C43 H43 0.9500
C44 C45 1.403(2)
C44 H44 0.9500
C45 C46 1.480(2)
C46 C51 1.393(2)
C46 C47 1.402(2)
C47 C48 1.380(2)
C47 H47 0.9500
C48 C49 1.386(3)
C48 H48 0.9500
C49 C50 1.393(2)
C49 H49 0.9500
C50 C51 1.378(2)
C50 H50 0.9500
C51 O52 1.4151(17)
O52 P2 1.5819(11)

loop_
_geom_torsion_atom_site_label_1
_geom_torsion_atom_site_label_2
_geom_torsion_atom_site_label_3
_geom_torsion_atom_site_label_4
_geom_torsion
C6 C1 C2 C3 -0.8(2)
C31 C1 C2 C3 177.89(14)
C1 C2 C3 C4 -0.5(2)
C2 C3 C4 C5 1.2(2)
C3 C4 C5 C6 -0.6(2)
C4 C5 C6 C1 -0.7(2)
C4 C5 C6 O6 174.87(13)
C2 C1 C6 C5 1.5(2)
C31 C1 C6 C5 -177.26(14)
C2 C1 C6 O6 -174.10(12)
C31 C1 C6 O6 7.2(2)
C5 C6 O6 P1 93.25(15)
C1 C6 O6 P1 -91.00(15)
P1 O8 C10 C11 -110.92(13)
P1 O8 C10 C15 72.13(15)
C15 C10 C11 C12 0.0(2)
O8 C10 C11 C12 -176.84(13)
C10 C11 C12 C13 0.9(2)
C11 C12 C13 C14 -1.0(2)
C12 C13 C14 C15 0.3(2)
C11 C10 C15 C14 -0.7(2)
O8 C10 C15 C14 176.07(12)
C11 C10 C15 C16 -179.96(13)
O8 C10 C15 C16 -3.2(2)
C13 C14 C15 C10 0.6(2)
C13 C14 C15 C16 179.83(13)
C10 C15 C16 C21 -43.5(2)
C14 C15 C16 C21 137.24(15)
C10 C15 C16 C17 135.57(15)
C14 C15 C16 C17 -43.6(2)
C21 C16 C17 C18 0.9(2)
C15 C16 C17 C18 -178.25(14)
C16 C17 C18 C19 -0.9(2)
C17 C18 C19 C20 0.0(2)
C18 C19 C20 C21 0.8(2)
C19 C20 C21 C16 -0.8(2)
C19 C20 C21 O22 -177.42(13)
C17 C16 C21 C20 0.0(2)
C15 C16 C21 C20 179.11(13)
C17 C16 C21 O22 176.55(12)
C15 C16 C21 O22 -4.3(2)
C20 C21 O22 P1 -107.41(13)
C16 C21 O22 P1 75.85(15)
C6 C1 C31 C36 -102.63(17)
C2 C1 C31 C36 78.71(19)
C6 C1 C31 C32 78.55(19)
C2 C1 C31 C32 -100.11(17)
C36 C31 C32 C33 0.3(2)
C1 C31 C32 C33 179.16(14)
C31 C32 C33 C34 0.6(2)
C32 C33 C34 C35 -0.5(2)
C33 C34 C35 C36 -0.4(2)
C34 C35 C36 C31 1.4(2)
C34 C35 C36 O37 -175.62(13)
C32 C31 C36 C35 -1.3(2)
C1 C31 C36 C35 179.85(14)
C32 C31 C36 O37 175.78(13)
C1 C31 C36 O37 -3.1(2)
C35 C36 O37 P2 -57.83(18)
C31 C36 O37 P2 125.02(13)
P2 O39 C40 C41 110.80(13)
P2 O39 C40 C45 -72.73(15)
C45 C40 C41 C42 -0.8(2)
O39 C40 C41 C42 175.54(13)
C40 C41 C42 C43 -0.3(2)
C41 C42 C43 C44 0.8(3)
C42 C43 C44 C45 -0.4(2)
C41 C40 C45 C44 1.2(2)
O39 C40 C45 C44 -175.02(12)
C41 C40 C45 C46 -179.84(14)
O39 C40 C45 C46 3.9(2)
C43 C44 C45 C40 -0.6(2)
C43 C44 C45 C46 -179.58(14)
C40 C45 C46 C51 41.6(2)
C44 C45 C46 C51 -139.54(15)
C40 C45 C46 C47 -139.32(15)
C44 C45 C46 C47 39.6(2)
C51 C46 C47 C48 -1.6(2)
C45 C46 C47 C48 179.22(14)
C46 C47 C48 C49 0.9(2)
C47 C48 C49 C50 0.6(2)
C48 C49 C50 C51 -1.3(2)
C49 C50 C51 C46 0.5(2)
C49 C50 C51 O52 175.48(13)
C47 C46 C51 C50 1.0(2)
C45 C46 C51 C50 -179.89(14)
C47 C46 C51 O52 -174.01(12)
C45 C46 C51 O52 5.1(2)
C50 C51 O52 P2 110.77(13)
C46 C51 O52 P2 -73.99(15)
C10 O8 P1 O7 -170.11(10)
C10 O8 P1 O6 62.38(11)
C10 O8 P1 O22 -42.19(11)
C6 O6 P1 O7 4.46(14)
C6 O6 P1 O8 129.51(11)
C6 O6 P1 O22 -122.59(11)
C21 O22 P1 O7 76.76(12)
C21 O22 P1 O8 -48.04(11)
C21 O22 P1 O6 -156.85(10)
C36 O37 P2 O38 -6.89(14)
C36 O37 P2 O39 -131.20(11)
C36 O37 P2 O52 121.15(11)
C40 O39 P2 O38 172.65(10)
C40 O39 P2 O37 -59.85(11)
C40 O39 P2 O52 44.29(12)
C51 O52 P2 O38 -79.52(12)
C51 O52 P2 O37 153.05(11)
C51 O52 P2 O39 45.08(12)
